data_7240531
loop_
_publ_author_name
'Podjed, Nina'
'Modec, Barbara'
'Alcaide, Mar\'ia M.'
'L\'opez-Serrano, Joaqu\'in'

_publ_section_title
;
 From cyclic amines and acetonitrile to amidine zinc(ii) complexes
;
_journal_issue 31
_journal_name_full 'RSC Advances'
_journal_page_first 18200
_journal_page_last 18221
_journal_paper_doi 10.1039/D0RA03192E
_journal_volume 10
_journal_year 2020
_chemical_formula_moiety 'C30 H18 N3 O6 Zn, C6 H13 N2'
_chemical_formula_sum 'C36 H31 N5 O6 Zn'
_chemical_formula_weight 695.03
_space_group_crystal_system triclinic
_space_group_IT_number 2
_space_group_name_Hall '-P 1'
_space_group_name_H-M_alt 'P -1'
_atom_sites_solution_hydrogens geom
_atom_sites_solution_primary iterative
_audit_creation_date 2019-12-16
_audit_creation_method
;
Olex2 1.2
(compiled 2018.05.29 svn.r3508 for OlexSys, GUI svn.r5506)
;
_audit_update_record
;
2019-12-19 deposited with the CCDC.	2020-04-29 downloaded from the CCDC.
;
_cell_angle_alpha 93.234(8)
_cell_angle_beta 90.556(8)
_cell_angle_gamma 99.664(9)
_cell_formula_units_Z 2
_cell_length_a 9.3854(9)
_cell_length_b 12.6764(12)
_cell_length_c 13.5914(12)
_cell_measurement_reflns_used 1416
_cell_measurement_temperature 150.00(10)
_cell_measurement_theta_max 27.3820
_cell_measurement_theta_min 2.8820
_cell_volume 1591.2(3)
_computing_cell_refinement 'CrysAlisPro 1.171.39.46e (Rigaku OD, 2018)'
_computing_data_collection 'CrysAlisPro 1.171.39.46e (Rigaku OD, 2018)'
_computing_data_reduction 'CrysAlisPro 1.171.39.46e (Rigaku OD, 2018)'
_computing_molecular_graphics 'Olex2 (Dolomanov et al., 2009)'
_computing_publication_material 'Olex2 (Dolomanov et al., 2009)'
_computing_structure_refinement 'ShelXL (Sheldrick, 2015)'
_computing_structure_solution 'SHELXT 2018/2 (Sheldrick, 2018)'
_diffrn_ambient_environment N~2~
_diffrn_ambient_temperature 150.00(10)
_diffrn_detector 'CCD plate'
_diffrn_detector_area_resol_mean 10.4933
_diffrn_detector_type Atlas
_diffrn_measured_fraction_theta_full 0.986
_diffrn_measured_fraction_theta_max 0.977
_diffrn_measurement_details
;
List of Runs (angles in degrees, time in seconds):

  # Type    Start    End  Width  t~exp~   \w     \q     \k     \f   Frames
#--------------------------------------------------------------------------
  1  \w    -80.00  10.00   1.00  117.50    --  -12.30 -57.00-180.00   90
  2  \w    -40.00  61.00   1.00  117.50    --  -12.30  57.00 -30.00  101
  3  \w    -15.00  81.00   1.00  117.50    --   12.46  77.00  90.00   96
;
_diffrn_measurement_device 'four-circle diffractometer'
_diffrn_measurement_device_type 'SuperNova, Dual, Cu at home/near, Atlas'
_diffrn_measurement_method '\w scans'
_diffrn_orient_matrix_type 'CrysAlisPro convention (1999,Acta A55,543-557)'
_diffrn_orient_matrix_UB_11 0.0408312000
_diffrn_orient_matrix_UB_12 0.0506325000
_diffrn_orient_matrix_UB_13 0.0153522000
_diffrn_orient_matrix_UB_21 -0.0056293000
_diffrn_orient_matrix_UB_22 0.0174708000
_diffrn_orient_matrix_UB_23 -0.0483365000
_diffrn_orient_matrix_UB_31 -0.0646568000
_diffrn_orient_matrix_UB_32 0.0190787000
_diffrn_orient_matrix_UB_33 0.0126953000
_diffrn_radiation_monochromator mirror
_diffrn_radiation_probe x-ray
_diffrn_radiation_type MoK\a
_diffrn_radiation_wavelength 0.71073
_diffrn_reflns_av_R_equivalents 0.3299
_diffrn_reflns_av_unetI/netI 0.4831
_diffrn_reflns_Laue_measured_fraction_full 0.986
_diffrn_reflns_Laue_measured_fraction_max 0.977
_diffrn_reflns_limit_h_max 12
_diffrn_reflns_limit_h_min -9
_diffrn_reflns_limit_k_max 16
_diffrn_reflns_limit_k_min -16
_diffrn_reflns_limit_l_max 17
_diffrn_reflns_limit_l_min -17
_diffrn_reflns_number 11616
_diffrn_reflns_point_group_measured_fraction_full 0.986
_diffrn_reflns_point_group_measured_fraction_max 0.977
_diffrn_reflns_theta_full 25.242
_diffrn_reflns_theta_max 27.498
_diffrn_reflns_theta_min 2.510
_diffrn_source 'micro-focus sealed X-ray tube'
_diffrn_source_type 'SuperNova (Mo) X-ray Source'
_exptl_absorpt_coefficient_mu 0.828
_exptl_absorpt_correction_type none
_exptl_crystal_colour colourless
_exptl_crystal_density_diffrn 1.451
_exptl_crystal_density_meas ?
_exptl_crystal_density_method 'not measured'
_exptl_crystal_description block
_exptl_crystal_F_000 720
_exptl_crystal_size_max 0.15
_exptl_crystal_size_mid 0.08
_exptl_crystal_size_min 0.05
_refine_diff_density_max 0.934
_refine_diff_density_min -1.800
_refine_diff_density_rms 0.192
_refine_ls_extinction_method none
_refine_ls_goodness_of_fit_ref 0.967
_refine_ls_hydrogen_treatment constr
_refine_ls_matrix_type full
_refine_ls_number_parameters 434
_refine_ls_number_reflns 7130
_refine_ls_number_restraints 0
_refine_ls_restrained_S_all 0.967
_refine_ls_R_factor_all 0.3218
_refine_ls_R_factor_gt 0.1638
_refine_ls_shift/su_max 0.082
_refine_ls_shift/su_mean 0.000
_refine_ls_structure_factor_coef Fsqd
_refine_ls_weighting_details 'w=1/[\s^2^(Fo^2^)+(0.1883P)^2^] where P=(Fo^2^+2Fc^2^)/3'
_refine_ls_weighting_scheme calc
_refine_ls_wR_factor_gt 0.3471
_refine_ls_wR_factor_ref 0.4640
_reflns_Friedel_coverage 0.000
_reflns_number_gt 2271
_reflns_number_total 7130
_reflns_threshold_expression 'I > 2\s(I)'
_cod_data_source_file d0ra03192e3.cif
_cod_data_source_block 11triclinic
_cod_depositor_comments
;
The following automatic conversions were performed:

data item '_exptl_crystal_density_meas' value 'not measured' was
changed to '?' -- the value is perceived as not measured.

Automatic conversion script
Id: cif_fix_values 7556 2019-12-06 15:28:31Z antanas 

 Adding full bibliography for 7240517--7240533.cif.
;
_cod_database_code 7240531
_shelx_shelxl_version_number 2018/3
_shelx_space_group_comment
;
The symmetry employed for this shelxl refinement is uniquely defined
by the following loop, which should always be used as a source of
symmetry information in preference to the above space-group names.
They are only intended as comments.
;
_shelx_estimated_absorpt_t_max 0.960
_shelx_estimated_absorpt_t_min 0.886

loop_
_space_group_symop_operation_xyz
'x, y, z'
'-x, -y, -z'

loop_
_atom_site_label
_atom_site_type_symbol
_atom_site_fract_x
_atom_site_fract_y
_atom_site_fract_z
_atom_site_U_iso_or_equiv
_atom_site_adp_type
_atom_site_occupancy
_atom_site_site_symmetry_order
_atom_site_calc_flag
_atom_site_refinement_flags_posn
_atom_site_refinement_flags_adp
_atom_site_refinement_flags_occupancy
_atom_site_disorder_assembly
_atom_site_disorder_group
Zn1 Zn 0.44538(15) 0.25109(12) 0.78698(11) 0.0343(5) Uani 1 1 d . . . . .
O11 O 0.3353(10) 0.2014(6) 0.9062(6) 0.036(2) Uani 1 1 d . . . . .
O12 O 0.2540(13) 0.0610(9) 0.9926(9) 0.075(4) Uani 1 1 d . . . . .
O21 O 0.6627(8) 0.2751(7) 0.7875(6) 0.036(2) Uani 1 1 d . . . . .
O22 O 0.8592(9) 0.4046(7) 0.8054(7) 0.041(2) Uani 1 1 d . . . . .
O31 O 0.3064(8) 0.2553(7) 0.6819(6) 0.035(2) Uani 1 1 d . . . . .
O32 O 0.4846(9) 0.3525(9) 0.6047(7) 0.054(3) Uani 1 1 d . . . . .
N1 N 0.4547(10) 0.0807(8) 0.7754(7) 0.030(2) Uani 1 1 d . . . . .
N2 N 0.4912(10) 0.4157(10) 0.8360(8) 0.042(3) Uani 1 1 d . . . . .
N3 N 0.1064(10) 0.3048(8) 0.5558(8) 0.033(3) Uani 1 1 d . . . . .
N41 N 1.0005(12) 0.0456(9) 0.7604(8) 0.042(3) Uani 1 1 d . . . . .
N42 N 0.9862(11) 0.2195(9) 0.7445(8) 0.040(3) Uani 1 1 d . . . . .
H42A H 1.023990 0.215830 0.687290 0.048 Uiso 1 1 calc R . . . .
H42B H 0.962974 0.278811 0.767415 0.048 Uiso 1 1 calc R . . . .
C11 C 0.3922(15) 0.0354(12) 0.8510(11) 0.049(4) Uani 1 1 d . . . . .
C12 C 0.3866(19) -0.0769(12) 0.8598(13) 0.065(5) Uani 1 1 d . . . . .
H12 H 0.338186 -0.111200 0.911573 0.078 Uiso 1 1 calc R . . . .
C13 C 0.4532(19) -0.1325(13) 0.7915(13) 0.067(5) Uani 1 1 d . . . . .
H13 H 0.451456 -0.205394 0.797646 0.081 Uiso 1 1 calc R . . . .
C14 C 0.5243(15) -0.0832(11) 0.7123(11) 0.044(3) Uani 1 1 d . . . . .
C15 C 0.5968(14) -0.1369(13) 0.6390(12) 0.051(4) Uani 1 1 d . . . . .
H15 H 0.599489 -0.209374 0.644312 0.062 Uiso 1 1 calc R . . . .
C16 C 0.6619(16) -0.0879(16) 0.5619(11) 0.062(5) Uani 1 1 d . . . . .
H16 H 0.702168 -0.126153 0.512157 0.074 Uiso 1 1 calc R . . . .
C17 C 0.6668(14) 0.0256(12) 0.5597(11) 0.051(4) Uani 1 1 d . . . . .
H17 H 0.720550 0.063536 0.512071 0.061 Uiso 1 1 calc R . . . .
C18 C 0.5939(14) 0.0780(13) 0.6265(10) 0.050(4) Uani 1 1 d . . . . .
H18 H 0.587282 0.149530 0.619140 0.060 Uiso 1 1 calc R . . . .
C19 C 0.5284(13) 0.0257(11) 0.7064(9) 0.037(3) Uani 1 1 d . . . . .
C21 C 0.6319(12) 0.4559(10) 0.8418(10) 0.037(3) Uani 1 1 d . . . . .
C22 C 0.6895(13) 0.5565(10) 0.8692(10) 0.036(3) Uani 1 1 d . . . . .
H22 H 0.787802 0.579679 0.861039 0.043 Uiso 1 1 calc R . . . .
C23 C 0.6056(15) 0.6279(11) 0.9100(10) 0.045(3) Uani 1 1 d . . . . .
H23 H 0.645705 0.695635 0.936716 0.053 Uiso 1 1 calc R . . . .
C24 C 0.4526(13) 0.5893(11) 0.9077(8) 0.030(3) Uani 1 1 d . . . . .
C25 C 0.3517(12) 0.6537(11) 0.9451(8) 0.036(3) Uani 1 1 d . . . . .
H25 H 0.385066 0.721849 0.973686 0.043 Uiso 1 1 calc R . . . .
C26 C 0.2084(15) 0.6161(11) 0.9391(10) 0.043(3) Uani 1 1 d . . . . .
H26 H 0.143880 0.659498 0.962302 0.051 Uiso 1 1 calc R . . . .
C27 C 0.1536(13) 0.5100(10) 0.8975(9) 0.033(3) Uani 1 1 d . . . . .
H27 H 0.054632 0.485020 0.893439 0.039 Uiso 1 1 calc R . . . .
C28 C 0.2493(13) 0.4463(11) 0.8640(9) 0.033(3) Uani 1 1 d . . . . .
H28 H 0.214934 0.377267 0.837742 0.040 Uiso 1 1 calc R . . . .
C29 C 0.3995(13) 0.4843(10) 0.8688(7) 0.028(3) Uani 1 1 d . . . . .
C31 C 0.2474(12) 0.3416(10) 0.5412(8) 0.029(3) Uani 1 1 d . . . . .
C32 C 0.2947(14) 0.4033(9) 0.4593(9) 0.034(3) Uani 1 1 d . . . . .
H32 H 0.392930 0.424828 0.449254 0.041 Uiso 1 1 calc R . . . .
C33 C 0.1983(15) 0.4298(10) 0.3977(10) 0.041(3) Uani 1 1 d . . . . .
H33 H 0.229251 0.470236 0.344541 0.049 Uiso 1 1 calc R . . . .
C34 C 0.0480(14) 0.3971(10) 0.4118(9) 0.035(3) Uani 1 1 d . . . . .
C35 C -0.0602(15) 0.4252(12) 0.3536(11) 0.047(4) Uani 1 1 d . . . . .
H35 H -0.035251 0.469130 0.301804 0.056 Uiso 1 1 calc R . . . .
C36 C -0.2050(15) 0.3888(11) 0.3711(11) 0.047(4) Uani 1 1 d . . . . .
H36 H -0.275622 0.402858 0.327590 0.057 Uiso 1 1 calc R . . . .
C37 C -0.2447(15) 0.3315(13) 0.4537(12) 0.051(4) Uani 1 1 d . . . . .
H37 H -0.342034 0.310698 0.467196 0.061 Uiso 1 1 calc R . . . .
C38 C -0.1406(14) 0.3054(11) 0.5152(11) 0.046(4) Uani 1 1 d . . . . .
H38 H -0.168218 0.267044 0.570233 0.055 Uiso 1 1 calc R . . . .
C39 C 0.0073(12) 0.3361(10) 0.4962(10) 0.033(3) Uani 1 1 d . . . . .
C41 C 1.0568(15) 0.0298(11) 0.6631(11) 0.050(4) Uani 1 1 d . . . . .
H41A H 1.143875 0.081295 0.654051 0.060 Uiso 1 1 calc R . . . .
H41B H 0.985910 0.038293 0.612973 0.060 Uiso 1 1 calc R . . . .
C42 C 1.0890(19) -0.0815(11) 0.6565(14) 0.071(6) Uani 1 1 d . . . . .
H42C H 1.190592 -0.081883 0.670125 0.085 Uiso 1 1 calc R . . . .
H42D H 1.063501 -0.116056 0.591734 0.085 Uiso 1 1 calc R . . . .
C43 C 0.991(2) -0.1392(12) 0.7387(17) 0.087(7) Uani 1 1 d . . . . .
H43A H 0.896053 -0.170409 0.711653 0.104 Uiso 1 1 calc R . . . .
H43B H 1.035174 -0.195478 0.765516 0.104 Uiso 1 1 calc R . . . .
C44 C 0.9795(18) -0.0540(12) 0.8153(15) 0.067(5) Uani 1 1 d . . . . .
H44A H 1.053748 -0.050672 0.866100 0.080 Uiso 1 1 calc R . . . .
H44B H 0.885411 -0.065569 0.845594 0.080 Uiso 1 1 calc R . . . .
C45 C 0.9650(14) 0.1378(11) 0.7950(9) 0.039(3) Uani 1 1 d . . . . .
C46 C 0.900(2) 0.1438(14) 0.8958(12) 0.079(7) Uani 1 1 d . . . . .
H46A H 0.971065 0.136991 0.945046 0.118 Uiso 1 1 calc GR . . . .
H46B H 0.818954 0.086795 0.899629 0.118 Uiso 1 1 calc GR . . . .
H46C H 0.867751 0.211519 0.906706 0.118 Uiso 1 1 calc GR . . . .
C110 C 0.3185(16) 0.1021(15) 0.9236(12) 0.058(5) Uani 1 1 d . . . . .
C210 C 0.7264(13) 0.3732(11) 0.8097(10) 0.036(3) Uani 1 1 d . . . . .
C310 C 0.3537(13) 0.3152(10) 0.6120(10) 0.037(3) Uani 1 1 d . . . . .

loop_
_atom_site_aniso_label
_atom_site_aniso_U_11
_atom_site_aniso_U_22
_atom_site_aniso_U_33
_atom_site_aniso_U_23
_atom_site_aniso_U_13
_atom_site_aniso_U_12
Zn1 0.0315(8) 0.0381(9) 0.0334(9) -0.0014(7) 0.0109(6) 0.0068(6)
O11 0.065(6) 0.016(4) 0.026(5) -0.011(4) 0.016(4) 0.010(4)
O12 0.102(9) 0.061(7) 0.075(8) 0.033(7) 0.062(7) 0.035(7)
O21 0.029(4) 0.040(5) 0.040(5) -0.014(4) 0.019(4) 0.009(4)
O22 0.038(5) 0.039(5) 0.043(6) 0.003(4) 0.017(4) -0.001(4)
O31 0.038(4) 0.030(5) 0.033(5) -0.005(4) 0.005(4) -0.002(4)
O32 0.030(5) 0.095(8) 0.032(5) -0.001(5) 0.009(4) -0.004(5)
N1 0.030(5) 0.041(6) 0.022(5) 0.010(5) 0.010(4) 0.006(5)
N2 0.028(5) 0.061(8) 0.035(6) 0.023(6) 0.003(5) -0.008(5)
N3 0.032(5) 0.030(6) 0.035(6) -0.009(5) 0.020(5) 0.001(4)
N41 0.049(6) 0.043(7) 0.037(7) -0.004(5) 0.022(5) 0.016(5)
N42 0.050(6) 0.041(7) 0.030(6) 0.000(5) 0.017(5) 0.012(5)
C11 0.052(8) 0.044(9) 0.049(9) 0.023(8) 0.010(7) -0.007(7)
C12 0.092(12) 0.039(9) 0.073(13) 0.021(9) 0.033(10) 0.029(9)
C13 0.101(13) 0.041(9) 0.073(12) 0.025(9) 0.030(11) 0.042(9)
C14 0.048(8) 0.043(9) 0.041(8) 0.004(7) 0.009(7) 0.006(7)
C15 0.042(8) 0.056(9) 0.065(11) -0.003(8) 0.014(7) 0.033(7)
C16 0.052(9) 0.103(15) 0.032(8) 0.004(9) 0.012(7) 0.019(9)
C17 0.044(7) 0.052(9) 0.053(9) -0.020(7) 0.035(7) -0.002(7)
C18 0.049(8) 0.067(11) 0.039(8) 0.012(8) 0.024(7) 0.016(8)
C19 0.034(6) 0.046(8) 0.030(7) 0.009(6) 0.013(6) -0.001(6)
C21 0.034(6) 0.029(7) 0.054(9) 0.010(6) 0.035(6) 0.023(6)
C22 0.032(6) 0.039(8) 0.036(7) -0.005(6) 0.011(6) 0.010(6)
C23 0.059(8) 0.035(8) 0.033(8) 0.003(6) 0.010(7) -0.010(7)
C24 0.040(6) 0.050(8) 0.007(5) 0.008(5) 0.006(5) 0.024(6)
C25 0.036(6) 0.061(9) 0.011(5) -0.003(6) 0.013(5) 0.008(6)
C26 0.053(8) 0.051(9) 0.030(7) -0.006(7) 0.002(6) 0.030(7)
C27 0.037(6) 0.037(7) 0.026(6) -0.004(6) 0.008(5) 0.015(6)
C28 0.042(7) 0.039(7) 0.022(6) -0.004(6) 0.004(5) 0.019(6)
C29 0.044(7) 0.041(7) 0.006(5) 0.000(5) 0.015(5) 0.023(6)
C31 0.029(6) 0.038(7) 0.021(6) -0.001(5) 0.007(5) 0.010(5)
C32 0.053(8) 0.016(6) 0.034(7) -0.001(5) 0.017(6) 0.007(6)
C33 0.065(9) 0.023(6) 0.038(7) 0.010(6) 0.025(7) 0.012(6)
C34 0.046(7) 0.032(7) 0.025(6) -0.011(5) 0.010(6) 0.006(6)
C35 0.052(8) 0.047(9) 0.041(8) 0.006(7) 0.004(7) 0.003(7)
C36 0.051(8) 0.048(9) 0.037(8) 0.003(7) -0.006(7) -0.007(7)
C37 0.035(7) 0.064(10) 0.058(10) -0.003(8) 0.010(7) 0.027(7)
C38 0.044(8) 0.047(9) 0.044(9) 0.005(7) 0.012(7) -0.002(7)
C39 0.030(6) 0.039(7) 0.035(7) 0.009(6) -0.001(6) 0.015(6)
C41 0.044(7) 0.050(9) 0.056(9) -0.013(7) 0.041(7) 0.012(7)
C42 0.084(12) 0.029(8) 0.091(14) -0.041(8) 0.029(11) -0.004(8)
C43 0.084(12) 0.028(9) 0.16(2) 0.021(11) 0.044(13) 0.023(8)
C44 0.068(10) 0.039(9) 0.100(15) 0.030(10) 0.033(10) 0.019(8)
C45 0.048(8) 0.044(8) 0.024(6) -0.014(6) 0.009(6) 0.007(6)
C46 0.117(14) 0.081(12) 0.062(11) 0.034(10) 0.080(11) 0.071(11)
C110 0.049(8) 0.086(13) 0.048(9) 0.022(9) 0.030(7) 0.026(9)
C210 0.037(7) 0.036(8) 0.037(8) 0.012(6) -0.002(6) 0.005(6)
C310 0.038(7) 0.037(7) 0.035(7) 0.002(6) 0.015(6) -0.002(6)

loop_
_atom_type_symbol
_atom_type_description
_atom_type_scat_dispersion_real
_atom_type_scat_dispersion_imag
_atom_type_scat_source
C C 0.0033 0.0016 'International Tables Vol C Tables 4.2.6.8 and 6.1.1.4'
H H 0.0000 0.0000 'International Tables Vol C Tables 4.2.6.8 and 6.1.1.4'
N N 0.0061 0.0033 'International Tables Vol C Tables 4.2.6.8 and 6.1.1.4'
O O 0.0106 0.0060 'International Tables Vol C Tables 4.2.6.8 and 6.1.1.4'
Zn Zn 0.2839 1.4301 'International Tables Vol C Tables 4.2.6.8 and 6.1.1.4'

loop_
_geom_angle_atom_site_label_1
_geom_angle_atom_site_label_2
_geom_angle_atom_site_label_3
_geom_angle
_geom_angle_site_symmetry_1
_geom_angle_site_symmetry_3
_geom_angle_publ_flag
O11 Zn1 O21 121.0(4) . . ?
O11 Zn1 N1 78.9(3) . . ?
O11 Zn1 N2 95.9(3) . . ?
O21 Zn1 N1 86.6(3) . . ?
O21 Zn1 N2 79.8(4) . . ?
O31 Zn1 O11 107.7(4) . . ?
O31 Zn1 O21 131.0(3) . . ?
O31 Zn1 N1 98.9(4) . . ?
O31 Zn1 N2 100.8(4) . . ?
N2 Zn1 N1 160.3(4) . . ?
C110 O11 Zn1 118.8(8) . . ?
C210 O21 Zn1 115.6(7) . . ?
C310 O31 Zn1 114.7(8) . . ?
C11 N1 Zn1 109.5(10) . . ?
C11 N1 C19 122.4(12) . . ?
C19 N1 Zn1 127.8(8) . . ?
C21 N2 Zn1 113.9(9) . . ?
C21 N2 C29 115.7(12) . . ?
C29 N2 Zn1 130.3(8) . . ?
C31 N3 C39 118.4(10) . . ?
C41 N41 C44 112.6(12) . . ?
C45 N41 C41 123.5(12) . . ?
C45 N41 C44 123.8(12) . . ?
H42A N42 H42B 120.0 . . ?
C45 N42 H42A 120.0 . . ?
C45 N42 H42B 120.0 . . ?
N1 C11 C12 119.5(15) . . ?
N1 C11 C110 118.7(13) . . ?
C12 C11 C110 121.6(12) . . ?
C11 C12 H12 120.6 . . ?
C13 C12 C11 118.8(14) . . ?
C13 C12 H12 120.6 . . ?
C12 C13 H13 119.2 . . ?
C12 C13 C14 121.7(14) . . ?
C14 C13 H13 119.2 . . ?
C13 C14 C15 124.3(14) . . ?
C19 C14 C13 117.9(13) . . ?
C19 C14 C15 117.8(13) . . ?
C14 C15 H15 118.5 . . ?
C16 C15 C14 123.1(15) . . ?
C16 C15 H15 118.5 . . ?
C15 C16 H16 121.3 . . ?
C15 C16 C17 117.4(15) . . ?
C17 C16 H16 121.3 . . ?
C16 C17 H17 119.8 . . ?
C18 C17 C16 120.5(14) . . ?
C18 C17 H17 119.8 . . ?
C17 C18 H18 119.7 . . ?
C17 C18 C19 120.7(15) . . ?
C19 C18 H18 119.7 . . ?
N1 C19 C18 120.3(13) . . ?
C14 C19 N1 119.4(11) . . ?
C14 C19 C18 120.0(13) . . ?
N2 C21 C210 112.5(12) . . ?
C22 C21 N2 126.0(11) . . ?
C22 C21 C210 121.5(11) . . ?
C21 C22 H22 119.3 . . ?
C21 C22 C23 121.4(12) . . ?
C23 C22 H22 119.3 . . ?
C22 C23 H23 122.4 . . ?
C22 C23 C24 115.1(12) . . ?
C24 C23 H23 122.4 . . ?
C25 C24 C23 121.9(13) . . ?
C29 C24 C23 119.4(11) . . ?
C29 C24 C25 118.7(11) . . ?
C24 C25 H25 119.8 . . ?
C26 C25 C24 120.4(13) . . ?
C26 C25 H25 119.8 . . ?
C25 C26 H26 119.4 . . ?
C25 C26 C27 121.2(12) . . ?
C27 C26 H26 119.4 . . ?
C26 C27 H27 120.5 . . ?
C28 C27 C26 119.1(12) . . ?
C28 C27 H27 120.5 . . ?
C27 C28 H28 119.7 . . ?
C27 C28 C29 120.7(12) . . ?
C29 C28 H28 119.7 . . ?
N2 C29 C24 121.8(11) . . ?
N2 C29 C28 118.2(12) . . ?
C28 C29 C24 120.0(10) . . ?
N3 C31 C32 121.9(11) . . ?
N3 C31 C310 118.0(10) . . ?
C32 C31 C310 120.1(10) . . ?
C31 C32 H32 120.1 . . ?
C33 C32 C31 119.8(12) . . ?
C33 C32 H32 120.1 . . ?
C32 C33 H33 119.6 . . ?
C32 C33 C34 120.7(11) . . ?
C34 C33 H33 119.6 . . ?
C33 C34 C39 116.9(12) . . ?
C35 C34 C33 124.5(12) . . ?
C35 C34 C39 118.5(11) . . ?
C34 C35 H35 119.4 . . ?
C34 C35 C36 121.3(13) . . ?
C36 C35 H35 119.4 . . ?
C35 C36 H36 119.9 . . ?
C35 C36 C37 120.1(14) . . ?
C37 C36 H36 119.9 . . ?
C36 C37 H37 119.9 . . ?
C38 C37 C36 120.2(13) . . ?
C38 C37 H37 119.9 . . ?
C37 C38 H38 119.6 . . ?
C37 C38 C39 120.9(12) . . ?
C39 C38 H38 119.6 . . ?
N3 C39 C34 122.0(11) . . ?
N3 C39 C38 119.1(11) . . ?
C38 C39 C34 118.8(12) . . ?
N41 C41 H41A 110.5 . . ?
N41 C41 H41B 110.5 . . ?
N41 C41 C42 106.0(12) . . ?
H41A C41 H41B 108.7 . . ?
C42 C41 H41A 110.5 . . ?
C42 C41 H41B 110.5 . . ?
C41 C42 H42C 111.1 . . ?
C41 C42 H42D 111.1 . . ?
C41 C42 C43 103.5(11) . . ?
H42C C42 H42D 109.0 . . ?
C43 C42 H42C 111.1 . . ?
C43 C42 H42D 111.1 . . ?
C42 C43 H43A 110.7 . . ?
C42 C43 H43B 110.7 . . ?
H43A C43 H43B 108.8 . . ?
C44 C43 C42 105.1(12) . . ?
C44 C43 H43A 110.7 . . ?
C44 C43 H43B 110.7 . . ?
N41 C44 H44A 111.0 . . ?
N41 C44 H44B 111.0 . . ?
C43 C44 N41 103.7(14) . . ?
C43 C44 H44A 111.0 . . ?
C43 C44 H44B 111.0 . . ?
H44A C44 H44B 109.0 . . ?
N41 C45 C46 119.1(12) . . ?
N42 C45 N41 120.6(12) . . ?
N42 C45 C46 120.3(12) . . ?
C45 C46 H46A 109.5 . . ?
C45 C46 H46B 109.5 . . ?
C45 C46 H46C 109.5 . . ?
H46A C46 H46B 109.5 . . ?
H46A C46 H46C 109.5 . . ?
H46B C46 H46C 109.5 . . ?
O11 C110 C11 114.0(11) . . ?
O12 C110 O11 125.8(15) . . ?
O12 C110 C11 120.2(15) . . ?
O21 C210 C21 118.0(10) . . ?
O22 C210 O21 124.3(12) . . ?
O22 C210 C21 117.6(12) . . ?
O31 C310 C31 117.8(10) . . ?
O32 C310 O31 121.9(13) . . ?
O32 C310 C31 120.3(11) . . ?

loop_
_geom_bond_atom_site_label_1
_geom_bond_atom_site_label_2
_geom_bond_distance
_geom_bond_site_symmetry_2
_geom_bond_publ_flag
Zn1 O11 2.005(8) . ?
Zn1 O21 2.011(8) . ?
Zn1 O31 1.934(9) . ?
Zn1 N1 2.174(10) . ?
Zn1 N2 2.126(13) . ?
O11 C110 1.277(18) . ?
O12 C110 1.215(16) . ?
O21 C210 1.304(16) . ?
O22 C210 1.246(14) . ?
O31 C310 1.286(14) . ?
O32 C310 1.248(14) . ?
N1 C11 1.301(15) . ?
N1 C19 1.394(15) . ?
N2 C21 1.334(15) . ?
N2 C29 1.382(15) . ?
N3 C31 1.348(13) . ?
N3 C39 1.351(15) . ?
N41 C41 1.444(15) . ?
N41 C44 1.488(17) . ?
N41 C45 1.331(17) . ?
N42 H42A 0.8600 . ?
N42 H42B 0.8600 . ?
N42 C45 1.263(16) . ?
C11 C12 1.43(2) . ?
C11 C110 1.51(2) . ?
C12 H12 0.9300 . ?
C12 C13 1.35(2) . ?
C13 H13 0.9300 . ?
C13 C14 1.40(2) . ?
C14 C15 1.418(18) . ?
C14 C19 1.382(19) . ?
C15 H15 0.9300 . ?
C15 C16 1.347(19) . ?
C16 H16 0.9300 . ?
C16 C17 1.43(2) . ?
C17 H17 0.9300 . ?
C17 C18 1.352(17) . ?
C18 H18 0.9300 . ?
C18 C19 1.398(16) . ?
C21 C22 1.330(18) . ?
C21 C210 1.531(16) . ?
C22 H22 0.9300 . ?
C22 C23 1.391(18) . ?
C23 H23 0.9300 . ?
C23 C24 1.437(17) . ?
C24 C25 1.429(16) . ?
C24 C29 1.411(18) . ?
C25 H25 0.9300 . ?
C25 C26 1.350(17) . ?
C26 H26 0.9300 . ?
C26 C27 1.438(19) . ?
C27 H27 0.9300 . ?
C27 C28 1.370(15) . ?
C28 H28 0.9300 . ?
C28 C29 1.411(17) . ?
C31 C32 1.428(15) . ?
C31 C310 1.471(17) . ?
C32 H32 0.9300 . ?
C32 C33 1.324(19) . ?
C33 H33 0.9300 . ?
C33 C34 1.419(17) . ?
C34 C35 1.386(18) . ?
C34 C39 1.438(17) . ?
C35 H35 0.9300 . ?
C35 C36 1.387(18) . ?
C36 H36 0.9300 . ?
C36 C37 1.39(2) . ?
C37 H37 0.9300 . ?
C37 C38 1.374(19) . ?
C38 H38 0.9300 . ?
C38 C39 1.408(16) . ?
C41 H41A 0.9700 . ?
C41 H41B 0.9700 . ?
C41 C42 1.491(19) . ?
C42 H42C 0.9700 . ?
C42 H42D 0.9700 . ?
C42 C43 1.59(2) . ?
C43 H43A 0.9700 . ?
C43 H43B 0.9700 . ?
C43 C44 1.48(3) . ?
C44 H44A 0.9700 . ?
C44 H44B 0.9700 . ?
C45 C46 1.509(16) . ?
C46 H46A 0.9600 . ?
C46 H46B 0.9600 . ?
C46 H46C 0.9600 . ?

loop_
_geom_hbond_atom_site_label_D
_geom_hbond_atom_site_label_H
_geom_hbond_atom_site_label_A
_geom_hbond_distance_DH
_geom_hbond_distance_HA
_geom_hbond_distance_DA
_geom_hbond_angle_DHA
_geom_hbond_site_symmetry_A
_geom_hbond_publ_flag
N42 H42A N3 0.86 2.24 2.996(14) 146.5 1_655 yes
N42 H42B O22 0.86 2.05 2.890(14) 165.7 . yes

loop_
_geom_torsion_atom_site_label_1
_geom_torsion_atom_site_label_2
_geom_torsion_atom_site_label_3
_geom_torsion_atom_site_label_4
_geom_torsion
_geom_torsion_site_symmetry_1
_geom_torsion_site_symmetry_2
_geom_torsion_site_symmetry_3
_geom_torsion_site_symmetry_4
_geom_torsion_publ_flag
Zn1 O11 C110 O12 -179.7(14) . . . . ?
Zn1 O11 C110 C11 2.5(18) . . . . ?
Zn1 O21 C210 O22 -173.5(10) . . . . ?
Zn1 O21 C210 C21 5.5(15) . . . . ?
Zn1 O31 C310 O32 11.6(17) . . . . ?
Zn1 O31 C310 C31 -166.8(9) . . . . ?
Zn1 N1 C11 C12 -179.3(12) . . . . ?
Zn1 N1 C11 C110 4.8(17) . . . . ?
Zn1 N1 C19 C14 178.5(9) . . . . ?
Zn1 N1 C19 C18 -7.7(18) . . . . ?
Zn1 N2 C21 C22 179.2(11) . . . . ?
Zn1 N2 C21 C210 1.0(14) . . . . ?
Zn1 N2 C29 C24 173.6(8) . . . . ?
Zn1 N2 C29 C28 -5.4(15) . . . . ?
N1 C11 C12 C13 3(3) . . . . ?
N1 C11 C110 O11 -5(2) . . . . ?
N1 C11 C110 O12 176.9(15) . . . . ?
N2 C21 C22 C23 10(2) . . . . ?
N2 C21 C210 O21 -4.3(17) . . . . ?
N2 C21 C210 O22 174.8(11) . . . . ?
N3 C31 C32 C33 3.0(18) . . . . ?
N3 C31 C310 O31 2.5(17) . . . . ?
N3 C31 C310 O32 -175.9(12) . . . . ?
N41 C41 C42 C43 21.7(18) . . . . ?
C11 N1 C19 C14 6(2) . . . . ?
C11 N1 C19 C18 -179.9(13) . . . . ?
C11 C12 C13 C14 -1(3) . . . . ?
C12 C11 C110 O11 179.1(14) . . . . ?
C12 C11 C110 O12 1(3) . . . . ?
C12 C13 C14 C15 179.5(17) . . . . ?
C12 C13 C14 C19 2(3) . . . . ?
C13 C14 C15 C16 178.5(16) . . . . ?
C13 C14 C19 N1 -4(2) . . . . ?
C13 C14 C19 C18 -177.7(15) . . . . ?
C14 C15 C16 C17 5(2) . . . . ?
C15 C14 C19 N1 178.1(12) . . . . ?
C15 C14 C19 C18 4(2) . . . . ?
C15 C16 C17 C18 -8(2) . . . . ?
C16 C17 C18 C19 9(2) . . . . ?
C17 C18 C19 N1 179.3(13) . . . . ?
C17 C18 C19 C14 -7(2) . . . . ?
C19 N1 C11 C12 -6(2) . . . . ?
C19 N1 C11 C110 178.3(13) . . . . ?
C19 C14 C15 C16 -4(2) . . . . ?
C21 N2 C29 C24 -1.3(16) . . . . ?
C21 N2 C29 C28 179.7(11) . . . . ?
C21 C22 C23 C24 -8(2) . . . . ?
C22 C21 C210 O21 177.4(12) . . . . ?
C22 C21 C210 O22 -4(2) . . . . ?
C22 C23 C24 C25 -178.9(11) . . . . ?
C22 C23 C24 C29 2.0(17) . . . . ?
C23 C24 C25 C26 178.0(12) . . . . ?
C23 C24 C29 N2 2.5(16) . . . . ?
C23 C24 C29 C28 -178.5(10) . . . . ?
C24 C25 C26 C27 1.6(19) . . . . ?
C25 C24 C29 N2 -176.6(10) . . . . ?
C25 C24 C29 C28 2.4(16) . . . . ?
C25 C26 C27 C28 0.3(19) . . . . ?
C26 C27 C28 C29 -0.8(18) . . . . ?
C27 C28 C29 N2 178.5(11) . . . . ?
C27 C28 C29 C24 -0.5(17) . . . . ?
C29 N2 C21 C22 -5(2) . . . . ?
C29 N2 C21 C210 176.7(10) . . . . ?
C29 C24 C25 C26 -2.9(17) . . . . ?
C31 N3 C39 C34 6.9(18) . . . . ?
C31 N3 C39 C38 -175.0(12) . . . . ?
C31 C32 C33 C34 -0.3(19) . . . . ?
C32 C31 C310 O31 -176.8(11) . . . . ?
C32 C31 C310 O32 4.8(19) . . . . ?
C32 C33 C34 C35 177.1(13) . . . . ?
C32 C33 C34 C39 0.9(18) . . . . ?
C33 C34 C35 C36 179.1(14) . . . . ?
C33 C34 C39 N3 -4.3(19) . . . . ?
C33 C34 C39 C38 177.6(13) . . . . ?
C34 C35 C36 C37 6(2) . . . . ?
C35 C34 C39 N3 179.3(12) . . . . ?
C35 C34 C39 C38 1.2(19) . . . . ?
C35 C36 C37 C38 -4(2) . . . . ?
C36 C37 C38 C39 0(2) . . . . ?
C37 C38 C39 N3 -177.0(13) . . . . ?
C37 C38 C39 C34 1(2) . . . . ?
C39 N3 C31 C32 -6.3(17) . . . . ?
C39 N3 C31 C310 174.5(11) . . . . ?
C39 C34 C35 C36 -5(2) . . . . ?
C41 N41 C44 C43 -13.7(18) . . . . ?
C41 N41 C45 N42 -4(2) . . . . ?
C41 N41 C45 C46 176.8(14) . . . . ?
C41 C42 C43 C44 -30.5(19) . . . . ?
C42 C43 C44 N41 26.4(18) . . . . ?
C44 N41 C41 C42 -5.9(18) . . . . ?
C44 N41 C45 N42 179.7(14) . . . . ?
C44 N41 C45 C46 0(2) . . . . ?
C45 N41 C41 C42 177.1(13) . . . . ?
C45 N41 C44 C43 163.2(14) . . . . ?
C110 C11 C12 C13 179.0(17) . . . . ?
C210 C21 C22 C23 -171.8(12) . . . . ?
C310 C31 C32 C33 -177.7(12) . . . . ?
